data_4069532
loop_
_publ_author_name
'Dub, Pavel A.'
'Rodriguez-Zubiri, Mireia'
'Daran, Jean-Claude'
'Brunet, Jean-Jacques'
'Poli, Rinaldo'

_publ_section_title
;
 Platinum-Catalyzed Ethylene Hydroamination with Aniline: Synthesis,
 Characterization, and Studies of Intermediates
;
_journal_issue 16
_journal_name_full Organometallics
_journal_page_first 4764
_journal_paper_doi 10.1021/om9002494
_journal_volume 28
_journal_year 2009
_chemical_compound_source 'synthesis as described'
_chemical_formula_moiety 'C16 H36 P, C2 H4 Br3 Pt'
_chemical_formula_sum 'C18 H40 Br3 P Pt'
_chemical_formula_weight 722.29
_chemical_name_systematic
;
 ?
;
_space_group_IT_number 14
_symmetry_cell_setting monoclinic
_symmetry_space_group_name_Hall '-P 2yn'
_symmetry_space_group_name_H-M 'P 1 21/n 1'
_atom_sites_solution_hydrogens geom
_atom_sites_solution_primary direct
_atom_sites_solution_secondary difmap
_audit_creation_method SHELXL-97
_cell_angle_alpha 90.00
_cell_angle_beta 92.900(2)
_cell_angle_gamma 90.00
_cell_formula_units_Z 4
_cell_length_a 9.0553(5)
_cell_length_b 19.8562(11)
_cell_length_c 13.7697(8)
_cell_measurement_reflns_used 9039
_cell_measurement_temperature 180(2)
_cell_measurement_theta_max 29.35
_cell_measurement_theta_min 2.47
_cell_volume 2472.7(2)
_computing_cell_refinement APEXII
_computing_data_collection 'APEXII (Bruker, 2007)'
_computing_data_reduction 'SAINT (Bruker, 2007)'
_computing_molecular_graphics 'ORTEPIII (Burnett & Johnson, 1996); ORTEP-3 for Windows (Farrugia, 1997)'
_computing_publication_material 'WinGX publication routines (Farrugia, 1999)'
_computing_structure_refinement 'SHELXL-97 (Sheldrick, 1997)'
_computing_structure_solution 'SIR-97 (Altomare et al., 1997)'
_diffrn_ambient_temperature 180(2)
_diffrn_measured_fraction_theta_full 0.998
_diffrn_measured_fraction_theta_max 0.998
_diffrn_measurement_device_type 'CCD area detector, APEXII'
_diffrn_measurement_method '\f and \w scans'
_diffrn_radiation_monochromator graphite
_diffrn_radiation_source 'sealed tube'
_diffrn_radiation_type MoK\a
_diffrn_radiation_wavelength 0.71073
_diffrn_reflns_av_R_equivalents 0.0570
_diffrn_reflns_av_sigmaI/netI 0.0222
_diffrn_reflns_limit_h_max 11
_diffrn_reflns_limit_h_min -10
_diffrn_reflns_limit_k_max 24
_diffrn_reflns_limit_k_min -24
_diffrn_reflns_limit_l_max 17
_diffrn_reflns_limit_l_min -17
_diffrn_reflns_number 109181
_diffrn_reflns_theta_full 26.37
_diffrn_reflns_theta_max 26.37
_diffrn_reflns_theta_min 2.47
_exptl_absorpt_coefficient_mu 10.586
_exptl_absorpt_correction_T_max 0.697
_exptl_absorpt_correction_T_min 0.0498
_exptl_absorpt_correction_type multi-scan
_exptl_absorpt_process_details 'SADABS (Bruker, 2007)'
_exptl_crystal_colour 'pale yellow'
_exptl_crystal_density_diffrn 1.940
_exptl_crystal_density_method 'not measured'
_exptl_crystal_description 'thin plate'
_exptl_crystal_F_000 1384
_exptl_crystal_size_max 0.42
_exptl_crystal_size_mid 0.25
_exptl_crystal_size_min 0.033
_refine_diff_density_max 2.086
_refine_diff_density_min -2.422
_refine_diff_density_rms 0.255
_refine_ls_extinction_method none
_refine_ls_goodness_of_fit_ref 1.201
_refine_ls_hydrogen_treatment constr
_refine_ls_matrix_type full
_refine_ls_number_parameters 206
_refine_ls_number_reflns 5055
_refine_ls_number_restraints 0
_refine_ls_restrained_S_all 1.201
_refine_ls_R_factor_all 0.0773
_refine_ls_R_factor_gt 0.0553
_refine_ls_shift/su_max 0.003
_refine_ls_shift/su_mean 0.000
_refine_ls_structure_factor_coef Fsqd
_refine_ls_weighting_details 'calc w=1/[\s^2^(Fo^2^)+(0.0000P)^2^+84.6409P] where P=(Fo^2^+2Fc^2^)/3'
_refine_ls_weighting_scheme calc
_refine_ls_wR_factor_gt 0.1275
_refine_ls_wR_factor_ref 0.1440
_reflns_number_gt 4197
_reflns_number_total 5055
_reflns_threshold_expression I>2\s(I)
_cod_data_source_file om9002494_si_002.cif
_cod_data_source_block 2
_cod_depositor_comments
;
The following automatic conversions were performed:

'_symmetry_cell_setting' value 'Monoclinic' changed to 'monoclinic'
according to /home/saulius/struct/CIF-dictionaries/cif_core.dic
dictionary named 'cif_core.dic' version 2.4.2 from 2011-04-26.

Automatic conversion script
Id: cif_fix_values 1715 2011-07-08 13:25:40Z adriana 
;
_cod_original_sg_symbol_Hall '-P 2yn '
_cod_original_sg_symbol_H-M 'P2(1)/n  '
_cod_database_code 4069532

loop_
_symmetry_equiv_pos_as_xyz
'x, y, z'
'-x+1/2, y+1/2, -z+1/2'
'-x, -y, -z'
'x-1/2, -y-1/2, z-1/2'

loop_
_atom_site_label
_atom_site_type_symbol
_atom_site_fract_x
_atom_site_fract_y
_atom_site_fract_z
_atom_site_U_iso_or_equiv
_atom_site_adp_type
_atom_site_occupancy
_atom_site_symmetry_multiplicity
_atom_site_calc_flag
_atom_site_refinement_flags
Pt1 Pt 1.09960(5) 0.14132(2) 0.33063(3) 0.02955(14) Uani 1 1 d .
Br1 Br 1.04513(15) 0.24829(7) 0.25099(10) 0.0442(3) Uani 1 1 d .
Br2 Br 0.9889(2) 0.08249(9) 0.19104(12) 0.0649(5) Uani 1 1 d .
Br3 Br 1.20748(16) 0.19838(8) 0.47368(9) 0.0440(3) Uani 1 1 d .
P1 P 0.5957(3) 0.29428(15) 0.3414(2) 0.0249(6) Uani 1 1 d .
C1 C 1.2199(18) 0.0532(7) 0.3722(12) 0.051(3) Uani 1 1 d .
H1A H 1.2366 0.0202 0.3200 0.061 Uiso 1 1 calc R
H1B H 1.3073 0.0597 0.4174 0.061 Uiso 1 1 calc R
C2 C 1.0860(18) 0.0503(7) 0.4132(12) 0.051(3) Uani 1 1 d .
H2A H 1.0867 0.0553 0.4848 0.061 Uiso 1 1 calc R
H2B H 1.0159 0.0157 0.3872 0.061 Uiso 1 1 calc R
C11 C 0.6186(12) 0.2496(6) 0.4549(8) 0.025(2) Uani 1 1 d .
H11A H 0.6242 0.2824 0.5090 0.030 Uiso 1 1 calc R
H11B H 0.5309 0.2207 0.4631 0.030 Uiso 1 1 calc R
C12 C 0.7593(13) 0.2050(7) 0.4606(8) 0.031(3) Uani 1 1 d .
H12A H 0.7519 0.1706 0.4085 0.037 Uiso 1 1 calc R
H12B H 0.8469 0.2334 0.4497 0.037 Uiso 1 1 calc R
C13 C 0.7797(14) 0.1702(7) 0.5588(9) 0.037(3) Uani 1 1 d .
H13A H 0.7802 0.2047 0.6108 0.045 Uiso 1 1 calc R
H13B H 0.8770 0.1474 0.5627 0.045 Uiso 1 1 calc R
C14 C 0.6595(17) 0.1186(7) 0.5769(10) 0.047(3) Uani 1 1 d .
H14A H 0.5637 0.1413 0.5785 0.071 Uiso 1 1 calc R
H14B H 0.6818 0.0960 0.6392 0.071 Uiso 1 1 calc R
H14C H 0.6559 0.0851 0.5245 0.071 Uiso 1 1 calc R
C21 C 0.6064(13) 0.2355(6) 0.2428(8) 0.027(2) Uani 1 1 d .
H21A H 0.5825 0.2591 0.1806 0.032 Uiso 1 1 calc R
H21B H 0.7089 0.2183 0.2411 0.032 Uiso 1 1 calc R
C22 C 0.5002(15) 0.1757(7) 0.2523(9) 0.037(3) Uani 1 1 d .
H22A H 0.5226 0.1529 0.3152 0.045 Uiso 1 1 calc R
H22B H 0.3975 0.1928 0.2525 0.045 Uiso 1 1 calc R
C23 C 0.5109(15) 0.1251(6) 0.1711(9) 0.037(3) Uani 1 1 d .
H23A H 0.6158 0.1121 0.1665 0.045 Uiso 1 1 calc R
H23B H 0.4554 0.0841 0.1881 0.045 Uiso 1 1 calc R
C24 C 0.4533(19) 0.1492(7) 0.0734(10) 0.050(4) Uani 1 1 d .
H24A H 0.3497 0.1627 0.0770 0.076 Uiso 1 1 calc R
H24B H 0.4606 0.1128 0.0258 0.076 Uiso 1 1 calc R
H24C H 0.5120 0.1878 0.0534 0.076 Uiso 1 1 calc R
C31 C 0.7393(12) 0.3559(6) 0.3351(8) 0.026(2) Uani 1 1 d .
H31A H 0.7352 0.3861 0.3922 0.031 Uiso 1 1 calc R
H31B H 0.8359 0.3326 0.3397 0.031 Uiso 1 1 calc R
C32 C 0.7320(14) 0.3989(6) 0.2436(9) 0.033(3) Uani 1 1 d .
H32A H 0.7342 0.3692 0.1860 0.040 Uiso 1 1 calc R
H32B H 0.6373 0.4239 0.2396 0.040 Uiso 1 1 calc R
C33 C 0.8585(15) 0.4482(6) 0.2421(9) 0.035(3) Uani 1 1 d .
H33A H 0.8568 0.4771 0.3007 0.042 Uiso 1 1 calc R
H33B H 0.9527 0.4228 0.2457 0.042 Uiso 1 1 calc R
C34 C 0.8547(16) 0.4923(7) 0.1539(10) 0.044(3) Uani 1 1 d .
H34A H 0.8464 0.4642 0.0953 0.067 Uiso 1 1 calc R
H34B H 0.9458 0.5189 0.1536 0.067 Uiso 1 1 calc R
H34C H 0.7694 0.5226 0.1549 0.067 Uiso 1 1 calc R
C41 C 0.4194(12) 0.3351(6) 0.3333(8) 0.027(2) Uani 1 1 d .
H41A H 0.4053 0.3559 0.2681 0.032 Uiso 1 1 calc R
H41B H 0.3413 0.3007 0.3391 0.032 Uiso 1 1 calc R
C42 C 0.3993(14) 0.3891(7) 0.4097(9) 0.036(3) Uani 1 1 d .
H42A H 0.4779 0.4234 0.4052 0.043 Uiso 1 1 calc R
H42B H 0.4097 0.3684 0.4752 0.043 Uiso 1 1 calc R
C43 C 0.2480(15) 0.4232(7) 0.3971(10) 0.040(3) Uani 1 1 d .
H43A H 0.2369 0.4427 0.3310 0.048 Uiso 1 1 calc R
H43B H 0.1696 0.3889 0.4030 0.048 Uiso 1 1 calc R
C44 C 0.2269(18) 0.4784(8) 0.4714(12) 0.054(4) Uani 1 1 d .
H44A H 0.2403 0.4596 0.5371 0.081 Uiso 1 1 calc R
H44B H 0.1271 0.4971 0.4623 0.081 Uiso 1 1 calc R
H44C H 0.2999 0.5141 0.4629 0.081 Uiso 1 1 calc R

loop_
_atom_site_aniso_label
_atom_site_aniso_U_11
_atom_site_aniso_U_22
_atom_site_aniso_U_33
_atom_site_aniso_U_23
_atom_site_aniso_U_13
_atom_site_aniso_U_12
Pt1 0.0261(2) 0.0320(3) 0.0310(2) 0.00348(19) 0.00603(17) 0.00111(19)
Br1 0.0381(7) 0.0429(8) 0.0524(8) 0.0166(6) 0.0094(6) 0.0063(6)
Br2 0.0838(13) 0.0622(11) 0.0472(9) -0.0083(8) -0.0129(8) -0.0130(9)
Br3 0.0436(8) 0.0555(9) 0.0330(6) -0.0035(6) 0.0039(5) -0.0084(6)
P1 0.0236(14) 0.0268(15) 0.0243(14) 0.0002(11) 0.0019(11) 0.0006(12)
C1 0.062(7) 0.029(5) 0.061(7) 0.021(5) 0.003(5) 0.001(5)
C2 0.062(7) 0.029(5) 0.061(7) 0.021(5) 0.003(5) 0.001(5)
C11 0.024(6) 0.022(6) 0.029(6) 0.001(4) 0.006(4) 0.000(4)
C12 0.026(6) 0.045(7) 0.023(5) 0.003(5) 0.002(4) 0.008(5)
C13 0.034(7) 0.050(8) 0.028(6) 0.002(5) 0.000(5) 0.010(6)
C14 0.063(10) 0.035(7) 0.044(8) 0.007(6) 0.005(7) 0.002(7)
C21 0.030(6) 0.025(6) 0.025(5) 0.000(4) 0.005(4) 0.003(5)
C22 0.042(7) 0.037(7) 0.034(7) -0.009(5) 0.006(5) -0.002(6)
C23 0.044(8) 0.025(6) 0.043(7) -0.004(5) -0.003(6) -0.003(5)
C24 0.074(11) 0.033(8) 0.043(8) 0.003(6) -0.011(7) -0.006(7)
C31 0.025(6) 0.029(6) 0.024(5) 0.000(4) 0.002(4) 0.003(5)
C32 0.040(7) 0.025(6) 0.035(6) 0.003(5) -0.002(5) -0.007(5)
C33 0.043(7) 0.024(6) 0.039(7) 0.000(5) 0.002(5) -0.010(5)
C34 0.047(8) 0.045(8) 0.042(7) 0.015(6) 0.007(6) -0.009(6)
C41 0.026(6) 0.028(6) 0.027(6) -0.001(4) 0.001(4) -0.001(5)
C42 0.033(7) 0.040(7) 0.034(6) 0.005(5) 0.001(5) 0.006(6)
C43 0.039(7) 0.039(8) 0.043(7) 0.003(6) 0.005(6) 0.009(6)
C44 0.051(9) 0.055(10) 0.058(9) -0.007(8) 0.011(7) 0.013(8)

loop_
_atom_type_symbol
_atom_type_description
_atom_type_scat_dispersion_real
_atom_type_scat_dispersion_imag
_atom_type_scat_source
C C 0.0033 0.0016 'International Tables Vol C Tables 4.2.6.8 and 6.1.1.4'
H H 0.0000 0.0000 'International Tables Vol C Tables 4.2.6.8 and 6.1.1.4'
P P 0.1023 0.0942 'International Tables Vol C Tables 4.2.6.8 and 6.1.1.4'
Br Br -0.2901 2.4595 'International Tables Vol C Tables 4.2.6.8 and 6.1.1.4'
Pt Pt -1.7033 8.3905 'International Tables Vol C Tables 4.2.6.8 and 6.1.1.4'

loop_
_geom_angle_atom_site_label_1
_geom_angle_atom_site_label_2
_geom_angle_atom_site_label_3
_geom_angle
C1 Pt1 C2 37.3(6)
C1 Pt1 Br2 90.2(5)
C2 Pt1 Br2 89.0(5)
C1 Pt1 Br1 158.6(4)
C2 Pt1 Br1 164.0(4)
Br2 Pt1 Br1 89.83(6)
C1 Pt1 Br3 89.2(5)
C2 Pt1 Br3 89.7(5)
Br2 Pt1 Br3 178.48(6)
Br1 Pt1 Br3 91.28(5)
C41 P1 C31 109.6(6)
C41 P1 C21 109.2(5)
C31 P1 C21 109.9(5)
C41 P1 C11 110.0(5)
C31 P1 C11 109.1(5)
C21 P1 C11 109.1(5)
C2 C1 Pt1 72.0(8)
C1 C2 Pt1 70.7(8)
C12 C11 P1 112.6(7)
C13 C12 C11 111.5(9)
C12 C13 C14 113.3(11)
C22 C21 P1 112.3(8)
C23 C22 C21 112.8(10)
C24 C23 C22 114.9(11)
C32 C31 P1 115.0(8)
C33 C32 C31 112.0(10)
C34 C33 C32 113.9(11)
C42 C41 P1 114.4(8)
C41 C42 C43 111.8(10)
C44 C43 C42 112.6(12)

loop_
_geom_bond_atom_site_label_1
_geom_bond_atom_site_label_2
_geom_bond_distance
Pt1 C1 2.125(14)
Pt1 C2 2.141(13)
Pt1 Br2 2.4228(16)
Pt1 Br1 2.4295(14)
Pt1 Br3 2.4337(14)
P1 C41 1.789(11)
P1 C31 1.791(12)
P1 C21 1.798(11)
P1 C11 1.800(11)
C1 C2 1.36(2)
C11 C12 1.550(15)
C12 C13 1.521(16)
C13 C14 1.525(19)
C21 C22 1.538(17)
C22 C23 1.510(16)
C23 C24 1.496(18)
C31 C32 1.520(15)
C32 C33 1.509(16)
C33 C34 1.496(17)
C41 C42 1.520(16)
C42 C43 1.531(17)
C43 C44 1.519(19)
